data_4078572
loop_
_publ_author_name
'Xie, Liang'
'Hu, Hongfan'
'Cui, Chunming'

_publ_section_title
;
 Cyclopropanation and Isomerization Reactions of \b-Diketiminato Boron
 Complexes
;
_journal_issue 12
_journal_name_full Organometallics
_journal_page_first 4405
_journal_paper_doi 10.1021/om300337r
_journal_volume 31
_journal_year 2012
_chemical_formula_moiety 'C27 H37 B Cl2 N2'
_chemical_formula_sum 'C27 H37 B Cl2 N2'
_chemical_formula_weight 471.30
_chemical_name_systematic
; 
 ? 
;
_space_group_IT_number 2
_symmetry_cell_setting triclinic
_symmetry_space_group_name_Hall '-P 1'
_symmetry_space_group_name_H-M 'P -1'
_atom_sites_solution_hydrogens geom
_atom_sites_solution_primary direct
_atom_sites_solution_secondary difmap
_audit_creation_method SHELXL-97
_cell_angle_alpha 95.356(9)
_cell_angle_beta 91.103(5)
_cell_angle_gamma 101.179(6)
_cell_formula_units_Z 2
_cell_length_a 8.850(3)
_cell_length_b 11.175(4)
_cell_length_c 13.294(5)
_cell_measurement_reflns_used 4393
_cell_measurement_temperature 113(2)
_cell_measurement_theta_max 27.9
_cell_measurement_theta_min 1.9
_cell_volume 1283.2(8)
_computing_cell_refinement 'CrystalClear-SM Expert 2.0 r2'
_computing_data_collection 'CrystalClear-SM Expert 2.0 r2 (Rigaku, 2009)'
_computing_data_reduction 'CrystalClear-SM Expert 2.0 r2'
_computing_molecular_graphics 'Bruker SHELXTL'
_computing_publication_material 'Bruker SHELXTL'
_computing_structure_refinement 'SHELXL-97 (Sheldrick, 1997)'
_computing_structure_solution 'SHELXS-97 (Sheldrick, 1990)'
_diffrn_ambient_temperature 113(2)
_diffrn_detector_area_resol_mean 14.6
_diffrn_measured_fraction_theta_full 0.988
_diffrn_measured_fraction_theta_max 0.988
_diffrn_measurement_device_type 'Rigaku Saturn 724CCD camera'
_diffrn_measurement_method \w
_diffrn_radiation_monochromator Multilayer
_diffrn_radiation_source 'Rotating Anode'
_diffrn_radiation_type MoK\a
_diffrn_radiation_wavelength 0.71073
_diffrn_reflns_av_R_equivalents 0.0358
_diffrn_reflns_av_sigmaI/netI 0.0613
_diffrn_reflns_limit_h_max 11
_diffrn_reflns_limit_h_min -11
_diffrn_reflns_limit_k_max 14
_diffrn_reflns_limit_k_min -13
_diffrn_reflns_limit_l_max 17
_diffrn_reflns_limit_l_min -15
_diffrn_reflns_number 14767
_diffrn_reflns_theta_full 27.84
_diffrn_reflns_theta_max 27.84
_diffrn_reflns_theta_min 1.54
_diffrn_standards_decay_% 0
_diffrn_standards_interval_count 0
_diffrn_standards_interval_time 0
_diffrn_standards_number 0
_exptl_absorpt_coefficient_mu 0.270
_exptl_absorpt_correction_T_max 0.9529
_exptl_absorpt_correction_T_min 0.9429
_exptl_absorpt_correction_type multi-scan
_exptl_absorpt_process_details crystalclear
_exptl_crystal_colour colorless
_exptl_crystal_density_diffrn 1.220
_exptl_crystal_density_method 'not measured'
_exptl_crystal_description prism
_exptl_crystal_F_000 504
_exptl_crystal_size_max 0.22
_exptl_crystal_size_mid 0.20
_exptl_crystal_size_min 0.18
_refine_diff_density_max 0.337
_refine_diff_density_min -0.274
_refine_diff_density_rms 0.048
_refine_ls_extinction_coef 0.0046(11)
_refine_ls_extinction_expression Fc^*^=kFc[1+0.001xFc^2^\l^3^/sin(2\q)]^-1/4^
_refine_ls_extinction_method SHELXL
_refine_ls_goodness_of_fit_ref 0.982
_refine_ls_hydrogen_treatment constr
_refine_ls_matrix_type full
_refine_ls_number_parameters 300
_refine_ls_number_reflns 6036
_refine_ls_number_restraints 0
_refine_ls_restrained_S_all 0.982
_refine_ls_R_factor_all 0.0522
_refine_ls_R_factor_gt 0.0369
_refine_ls_shift/su_max 0.000
_refine_ls_shift/su_mean 0.000
_refine_ls_structure_factor_coef Fsqd
_refine_ls_weighting_details 'calc w=1/[\s^2^(Fo^2^)+(0.0435P)^2^+0.0000P] where P=(Fo^2^+2Fc^2^)/3'
_refine_ls_weighting_scheme calc
_refine_ls_wR_factor_gt 0.0859
_refine_ls_wR_factor_ref 0.0909
_reflns_number_gt 4318
_reflns_number_total 6036
_reflns_threshold_expression >2sigma(I)
_cod_data_source_file om300337r_si_003.cif
_cod_data_source_block shelx
_cod_original_cell_volume 1283.1(8)
_cod_original_sg_symbol_H-M P-1
_cod_database_code 4078572

loop_
_symmetry_equiv_pos_as_xyz
'x, y, z'
'-x, -y, -z'

loop_
_atom_site_label
_atom_site_type_symbol
_atom_site_fract_x
_atom_site_fract_y
_atom_site_fract_z
_atom_site_U_iso_or_equiv
_atom_site_adp_type
_atom_site_occupancy
_atom_site_symmetry_multiplicity
_atom_site_calc_flag
_atom_site_refinement_flags
B1 B 0.21824(19) 0.67460(15) 0.29604(13) 0.0180(4) Uani 1 1 d .
Cl1 Cl 0.20996(5) 0.69985(4) 0.43975(3) 0.02777(11) Uani 1 1 d .
Cl2 Cl 0.02399(4) 0.66698(3) 0.24041(3) 0.02790(11) Uani 1 1 d .
N1 N 0.33558(13) 0.78115(10) 0.26200(8) 0.0145(3) Uani 1 1 d .
N2 N 0.27442(13) 0.55099(10) 0.26941(8) 0.0149(3) Uani 1 1 d .
C1 C 0.48456(16) 0.78071(13) 0.28810(10) 0.0161(3) Uani 1 1 d .
C2 C 0.52271(16) 0.66943(13) 0.30599(10) 0.0178(3) Uani 1 1 d .
H2 H 0.6204 0.6711 0.3376 0.021 Uiso 1 1 calc R
C3 C 0.42550(16) 0.55410(13) 0.28020(10) 0.0152(3) Uani 1 1 d .
C4 C 0.61486(16) 0.89626(13) 0.30308(11) 0.0208(3) Uani 1 1 d .
C5 C 0.73683(18) 0.89137(14) 0.22370(12) 0.0281(4) Uani 1 1 d .
H5A H 0.6913 0.8957 0.1567 0.042 Uiso 1 1 calc R
H5B H 0.7743 0.8145 0.2245 0.042 Uiso 1 1 calc R
H5C H 0.8230 0.9608 0.2391 0.042 Uiso 1 1 calc R
C6 C 0.6893(2) 0.89778(17) 0.40888(13) 0.0468(5) Uani 1 1 d .
H6A H 0.7636 0.9748 0.4250 0.070 Uiso 1 1 calc R
H6B H 0.7424 0.8287 0.4100 0.070 Uiso 1 1 calc R
H6C H 0.6092 0.8908 0.4591 0.070 Uiso 1 1 calc R
C7 C 0.56201(19) 1.02012(14) 0.29999(15) 0.0405(5) Uani 1 1 d .
H7A H 0.4785 1.0239 0.3468 0.061 Uiso 1 1 calc R
H7B H 0.5250 1.0273 0.2313 0.061 Uiso 1 1 calc R
H7C H 0.6490 1.0876 0.3199 0.061 Uiso 1 1 calc R
C8 C 0.50995(16) 0.44490(13) 0.26261(11) 0.0178(3) Uani 1 1 d .
C9 C 0.60169(19) 0.43562(15) 0.36122(11) 0.0290(4) Uani 1 1 d .
H9A H 0.5308 0.4242 0.4168 0.043 Uiso 1 1 calc R
H9B H 0.6787 0.5111 0.3774 0.043 Uiso 1 1 calc R
H9C H 0.6536 0.3657 0.3518 0.043 Uiso 1 1 calc R
C10 C 0.62427(17) 0.47547(14) 0.17805(11) 0.0238(3) Uani 1 1 d .
H10A H 0.6848 0.4110 0.1674 0.036 Uiso 1 1 calc R
H10B H 0.6936 0.5542 0.1978 0.036 Uiso 1 1 calc R
H10C H 0.5670 0.4806 0.1153 0.036 Uiso 1 1 calc R
C11 C 0.41299(17) 0.31673(13) 0.23059(12) 0.0235(3) Uani 1 1 d .
H11A H 0.3421 0.2920 0.2840 0.035 Uiso 1 1 calc R
H11B H 0.4813 0.2578 0.2195 0.035 Uiso 1 1 calc R
H11C H 0.3538 0.3187 0.1679 0.035 Uiso 1 1 calc R
C12 C 0.29311(16) 0.86579(12) 0.19454(10) 0.0166(3) Uani 1 1 d .
C13 C 0.33972(16) 0.85814(13) 0.09440(11) 0.0191(3) Uani 1 1 d .
C14 C 0.29778(18) 0.94021(14) 0.03040(12) 0.0250(4) Uani 1 1 d .
H14 H 0.3310 0.9381 -0.0372 0.030 Uiso 1 1 calc R
C15 C 0.20922(18) 1.02395(14) 0.06361(12) 0.0287(4) Uani 1 1 d .
H15 H 0.1799 1.0775 0.0187 0.034 Uiso 1 1 calc R
C16 C 0.16354(18) 1.02951(14) 0.16233(12) 0.0257(4) Uani 1 1 d .
H16 H 0.1032 1.0877 0.1849 0.031 Uiso 1 1 calc R
C17 C 0.20412(16) 0.95149(13) 0.22972(11) 0.0191(3) Uani 1 1 d .
C18 C 0.42938(18) 0.76502(14) 0.04985(11) 0.0232(3) Uani 1 1 d .
H18A H 0.3673 0.7119 -0.0048 0.035 Uiso 1 1 calc R
H18B H 0.4537 0.7152 0.1025 0.035 Uiso 1 1 calc R
H18C H 0.5252 0.8076 0.0230 0.035 Uiso 1 1 calc R
C19 C 0.15586(18) 0.96547(14) 0.33763(11) 0.0241(3) Uani 1 1 d .
H19A H 0.1414 1.0496 0.3551 0.036 Uiso 1 1 calc R
H19B H 0.2359 0.9479 0.3828 0.036 Uiso 1 1 calc R
H19C H 0.0588 0.9081 0.3452 0.036 Uiso 1 1 calc R
C20 C 0.15624(15) 0.44103(12) 0.24381(11) 0.0158(3) Uani 1 1 d .
C21 C 0.10394(16) 0.41006(13) 0.14273(11) 0.0176(3) Uani 1 1 d .
C22 C -0.02025(16) 0.31301(13) 0.12044(11) 0.0202(3) Uani 1 1 d .
H22 H -0.0566 0.2905 0.0523 0.024 Uiso 1 1 calc R
C23 C -0.09148(16) 0.24888(13) 0.19675(12) 0.0218(3) Uani 1 1 d .
H23 H -0.1787 0.1848 0.1811 0.026 Uiso 1 1 calc R
C24 C -0.03528(17) 0.27841(13) 0.29576(11) 0.0202(3) Uani 1 1 d .
H24 H -0.0837 0.2332 0.3474 0.024 Uiso 1 1 calc R
C25 C 0.09097(16) 0.37326(13) 0.32115(11) 0.0171(3) Uani 1 1 d .
C26 C 0.18071(17) 0.47845(14) 0.05884(11) 0.0234(3) Uani 1 1 d .
H26A H 0.1650 0.5632 0.0669 0.035 Uiso 1 1 calc R
H26B H 0.1356 0.4384 -0.0066 0.035 Uiso 1 1 calc R
H26C H 0.2914 0.4782 0.0617 0.035 Uiso 1 1 calc R
C27 C 0.15563(18) 0.39361(14) 0.42877(11) 0.0245(4) Uani 1 1 d .
H27A H 0.0825 0.4257 0.4731 0.037 Uiso 1 1 calc R
H27B H 0.2537 0.4526 0.4326 0.037 Uiso 1 1 calc R
H27C H 0.1727 0.3157 0.4505 0.037 Uiso 1 1 calc R

loop_
_atom_site_aniso_label
_atom_site_aniso_U_11
_atom_site_aniso_U_22
_atom_site_aniso_U_33
_atom_site_aniso_U_23
_atom_site_aniso_U_13
_atom_site_aniso_U_12
B1 0.0142(8) 0.0176(8) 0.0226(9) 0.0034(7) 0.0035(7) 0.0030(6)
Cl1 0.0348(2) 0.0276(2) 0.0233(2) 0.00472(17) 0.01387(17) 0.00966(17)
Cl2 0.01294(18) 0.0207(2) 0.0499(3) 0.00346(18) -0.00293(17) 0.00327(14)
N1 0.0135(6) 0.0143(6) 0.0155(6) 0.0008(5) 0.0016(5) 0.0024(5)
N2 0.0132(6) 0.0152(6) 0.0159(6) 0.0023(5) 0.0012(5) 0.0010(5)
C1 0.0149(7) 0.0183(7) 0.0134(7) -0.0021(6) 0.0025(6) 0.0008(6)
C2 0.0135(7) 0.0217(8) 0.0171(8) -0.0012(6) -0.0019(6) 0.0026(6)
C3 0.0159(7) 0.0198(7) 0.0101(7) 0.0019(6) 0.0018(5) 0.0038(6)
C4 0.0142(7) 0.0188(7) 0.0269(9) -0.0013(6) 0.0006(6) -0.0008(6)
C5 0.0206(8) 0.0251(9) 0.0376(10) 0.0057(7) 0.0078(7) -0.0001(7)
C6 0.0526(13) 0.0426(11) 0.0308(11) 0.0045(9) -0.0133(9) -0.0251(9)
C7 0.0184(8) 0.0202(9) 0.0775(14) -0.0130(9) 0.0011(9) -0.0010(7)
C8 0.0156(7) 0.0189(7) 0.0197(8) -0.0003(6) -0.0009(6) 0.0061(6)
C9 0.0318(9) 0.0307(9) 0.0274(9) -0.0001(7) -0.0075(7) 0.0157(7)
C10 0.0185(8) 0.0253(8) 0.0270(9) -0.0025(7) 0.0042(6) 0.0046(6)
C11 0.0218(8) 0.0169(8) 0.0327(9) 0.0014(7) 0.0014(7) 0.0066(6)
C12 0.0167(7) 0.0131(7) 0.0185(8) 0.0010(6) -0.0018(6) 0.0001(6)
C13 0.0199(8) 0.0159(7) 0.0187(8) -0.0005(6) -0.0008(6) -0.0022(6)
C14 0.0289(9) 0.0229(8) 0.0205(8) 0.0047(7) -0.0012(7) -0.0022(7)
C15 0.0285(9) 0.0240(8) 0.0337(10) 0.0118(7) -0.0055(7) 0.0019(7)
C16 0.0227(8) 0.0180(8) 0.0371(10) 0.0040(7) 0.0009(7) 0.0052(6)
C17 0.0166(7) 0.0158(7) 0.0231(8) -0.0007(6) -0.0002(6) -0.0002(6)
C18 0.0266(8) 0.0221(8) 0.0185(8) -0.0010(6) 0.0056(6) 0.0000(6)
C19 0.0228(8) 0.0211(8) 0.0290(9) -0.0033(7) 0.0035(7) 0.0080(6)
C20 0.0113(7) 0.0150(7) 0.0211(8) 0.0014(6) 0.0001(6) 0.0028(5)
C21 0.0158(7) 0.0168(7) 0.0211(8) 0.0023(6) -0.0004(6) 0.0054(6)
C22 0.0180(7) 0.0193(8) 0.0233(8) 0.0005(6) -0.0038(6) 0.0051(6)
C23 0.0152(7) 0.0151(7) 0.0339(9) 0.0007(7) -0.0016(6) 0.0010(6)
C24 0.0179(7) 0.0162(7) 0.0275(9) 0.0066(6) 0.0058(6) 0.0034(6)
C25 0.0166(7) 0.0160(7) 0.0192(8) 0.0015(6) 0.0025(6) 0.0045(6)
C26 0.0212(8) 0.0292(9) 0.0187(8) 0.0057(7) -0.0014(6) 0.0012(7)
C27 0.0259(8) 0.0243(8) 0.0225(8) 0.0066(7) 0.0031(7) 0.0004(7)

loop_
_atom_type_symbol
_atom_type_description
_atom_type_scat_dispersion_real
_atom_type_scat_dispersion_imag
_atom_type_scat_source
C C 0.0033 0.0016 'International Tables Vol C Tables 4.2.6.8 and 6.1.1.4'
H H 0.0000 0.0000 'International Tables Vol C Tables 4.2.6.8 and 6.1.1.4'
B B 0.0013 0.0007 'International Tables Vol C Tables 4.2.6.8 and 6.1.1.4'
N N 0.0061 0.0033 'International Tables Vol C Tables 4.2.6.8 and 6.1.1.4'
Cl Cl 0.1484 0.1585 'International Tables Vol C Tables 4.2.6.8 and 6.1.1.4'

loop_
_geom_angle_atom_site_label_1
_geom_angle_atom_site_label_2
_geom_angle_atom_site_label_3
_geom_angle
N1 B1 N2 109.79(12)
N1 B1 Cl2 112.09(10)
N2 B1 Cl2 110.88(10)
N1 B1 Cl1 107.61(10)
N2 B1 Cl1 107.72(10)
Cl2 B1 Cl1 108.59(8)
C1 N1 C12 122.37(11)
C1 N1 B1 114.72(11)
C12 N1 B1 122.33(11)
C3 N2 C20 125.63(12)
C3 N2 B1 116.90(12)
C20 N2 B1 117.23(11)
N1 C1 C2 117.93(13)
N1 C1 C4 124.75(13)
C2 C1 C4 117.28(13)
C1 C2 C3 124.17(13)
C1 C2 H2 117.9
C3 C2 H2 117.9
N2 C3 C2 117.63(13)
N2 C3 C8 127.29(13)
C2 C3 C8 115.02(12)
C5 C4 C6 109.31(14)
C5 C4 C7 107.31(13)
C6 C4 C7 106.73(14)
C5 C4 C1 111.11(12)
C6 C4 C1 106.80(12)
C7 C4 C1 115.39(13)
C4 C5 H5A 109.5
C4 C5 H5B 109.5
H5A C5 H5B 109.5
C4 C5 H5C 109.5
H5A C5 H5C 109.5
H5B C5 H5C 109.5
C4 C6 H6A 109.5
C4 C6 H6B 109.5
H6A C6 H6B 109.5
C4 C6 H6C 109.5
H6A C6 H6C 109.5
H6B C6 H6C 109.5
C4 C7 H7A 109.5
C4 C7 H7B 109.5
H7A C7 H7B 109.5
C4 C7 H7C 109.5
H7A C7 H7C 109.5
H7B C7 H7C 109.5
C11 C8 C10 106.84(12)
C11 C8 C9 107.04(12)
C10 C8 C9 109.05(12)
C11 C8 C3 118.34(12)
C10 C8 C3 106.78(11)
C9 C8 C3 108.54(12)
C8 C9 H9A 109.5
C8 C9 H9B 109.5
H9A C9 H9B 109.5
C8 C9 H9C 109.5
H9A C9 H9C 109.5
H9B C9 H9C 109.5
C8 C10 H10A 109.5
C8 C10 H10B 109.5
H10A C10 H10B 109.5
C8 C10 H10C 109.5
H10A C10 H10C 109.5
H10B C10 H10C 109.5
C8 C11 H11A 109.5
C8 C11 H11B 109.5
H11A C11 H11B 109.5
C8 C11 H11C 109.5
H11A C11 H11C 109.5
H11B C11 H11C 109.5
C13 C12 C17 121.16(13)
C13 C12 N1 118.81(12)
C17 C12 N1 120.01(12)
C12 C13 C14 118.11(14)
C12 C13 C18 124.24(13)
C14 C13 C18 117.64(13)
C15 C14 C13 121.33(14)
C15 C14 H14 119.3
C13 C14 H14 119.3
C16 C15 C14 119.68(14)
C16 C15 H15 120.2
C14 C15 H15 120.2
C15 C16 C17 121.41(15)
C15 C16 H16 119.3
C17 C16 H16 119.3
C16 C17 C12 118.29(14)
C16 C17 C19 118.82(14)
C12 C17 C19 122.85(13)
C13 C18 H18A 109.5
C13 C18 H18B 109.5
H18A C18 H18B 109.5
C13 C18 H18C 109.5
H18A C18 H18C 109.5
H18B C18 H18C 109.5
C17 C19 H19A 109.5
C17 C19 H19B 109.5
H19A C19 H19B 109.5
C17 C19 H19C 109.5
H19A C19 H19C 109.5
H19B C19 H19C 109.5
C25 C20 C21 121.49(13)
C25 C20 N2 119.42(13)
C21 C20 N2 118.97(12)
C22 C21 C20 118.61(13)
C22 C21 C26 120.03(13)
C20 C21 C26 121.36(13)
C23 C22 C21 120.66(14)
C23 C22 H22 119.7
C21 C22 H22 119.7
C24 C23 C22 119.89(14)
C24 C23 H23 120.1
C22 C23 H23 120.1
C23 C24 C25 121.31(14)
C23 C24 H24 119.3
C25 C24 H24 119.3
C24 C25 C20 117.90(14)
C24 C25 C27 118.74(13)
C20 C25 C27 123.28(13)
C21 C26 H26A 109.5
C21 C26 H26B 109.5
H26A C26 H26B 109.5
C21 C26 H26C 109.5
H26A C26 H26C 109.5
H26B C26 H26C 109.5
C25 C27 H27A 109.5
C25 C27 H27B 109.5
H27A C27 H27B 109.5
C25 C27 H27C 109.5
H27A C27 H27C 109.5
H27B C27 H27C 109.5

loop_
_geom_bond_atom_site_label_1
_geom_bond_atom_site_label_2
_geom_bond_distance
B1 N1 1.5297(19)
B1 N2 1.569(2)
B1 Cl2 1.8416(18)
B1 Cl1 1.9099(18)
N1 C1 1.3579(18)
N1 C12 1.4571(17)
N2 C3 1.3353(17)
N2 C20 1.4592(17)
C1 C2 1.390(2)
C1 C4 1.550(2)
C2 C3 1.4124(19)
C2 H2 0.9500
C3 C8 1.5522(19)
C4 C5 1.529(2)
C4 C6 1.539(2)
C4 C7 1.548(2)
C5 H5A 0.9800
C5 H5B 0.9800
C5 H5C 0.9800
C6 H6A 0.9800
C6 H6B 0.9800
C6 H6C 0.9800
C7 H7A 0.9800
C7 H7B 0.9800
C7 H7C 0.9800
C8 C11 1.538(2)
C8 C10 1.5445(19)
C8 C9 1.551(2)
C9 H9A 0.9800
C9 H9B 0.9800
C9 H9C 0.9800
C10 H10A 0.9800
C10 H10B 0.9800
C10 H10C 0.9800
C11 H11A 0.9800
C11 H11B 0.9800
C11 H11C 0.9800
C12 C13 1.401(2)
C12 C17 1.407(2)
C13 C14 1.403(2)
C13 C18 1.512(2)
C14 C15 1.380(2)
C14 H14 0.9500
C15 C16 1.380(2)
C15 H15 0.9500
C16 C17 1.395(2)
C16 H16 0.9500
C17 C19 1.507(2)
C18 H18A 0.9800
C18 H18B 0.9800
C18 H18C 0.9800
C19 H19A 0.9800
C19 H19B 0.9800
C19 H19C 0.9800
C20 C25 1.401(2)
C20 C21 1.402(2)
C21 C22 1.392(2)
C21 C26 1.509(2)
C22 C23 1.388(2)
C22 H22 0.9500
C23 C24 1.385(2)
C23 H23 0.9500
C24 C25 1.395(2)
C24 H24 0.9500
C25 C27 1.511(2)
C26 H26A 0.9800
C26 H26B 0.9800
C26 H26C 0.9800
C27 H27A 0.9800
C27 H27B 0.9800
C27 H27C 0.9800

loop_
_geom_torsion_atom_site_label_1
_geom_torsion_atom_site_label_2
_geom_torsion_atom_site_label_3
_geom_torsion_atom_site_label_4
_geom_torsion
N2 B1 N1 C1 -46.88(16)
Cl2 B1 N1 C1 -170.58(10)
Cl1 B1 N1 C1 70.10(13)
N2 B1 N1 C12 124.60(13)
Cl2 B1 N1 C12 0.89(17)
Cl1 B1 N1 C12 -118.43(12)
N1 B1 N2 C3 37.69(16)
Cl2 B1 N2 C3 162.10(10)
Cl1 B1 N2 C3 -79.21(13)
N1 B1 N2 C20 -147.59(12)
Cl2 B1 N2 C20 -23.19(15)
Cl1 B1 N2 C20 95.50(12)
C12 N1 C1 C2 -147.77(13)
B1 N1 C1 C2 23.70(17)
C12 N1 C1 C4 34.4(2)
B1 N1 C1 C4 -154.10(13)
N1 C1 C2 C3 12.9(2)
C4 C1 C2 C3 -169.17(13)
C20 N2 C3 C2 -179.55(13)
B1 N2 C3 C2 -5.33(18)
C20 N2 C3 C8 3.6(2)
B1 N2 C3 C8 177.83(12)
C1 C2 C3 N2 -22.7(2)
C1 C2 C3 C8 154.49(13)
N1 C1 C4 C5 -114.78(15)
C2 C1 C4 C5 67.42(17)
N1 C1 C4 C6 126.09(15)
C2 C1 C4 C6 -51.72(17)
N1 C1 C4 C7 7.7(2)
C2 C1 C4 C7 -170.15(14)
N2 C3 C8 C11 -1.0(2)
C2 C3 C8 C11 -177.89(12)
N2 C3 C8 C10 119.45(15)
C2 C3 C8 C10 -57.46(16)
N2 C3 C8 C9 -123.11(15)
C2 C3 C8 C9 59.97(16)
C1 N1 C12 C13 63.48(18)
B1 N1 C12 C13 -107.34(15)
C1 N1 C12 C17 -117.83(15)
B1 N1 C12 C17 71.35(18)
C17 C12 C13 C14 1.3(2)
N1 C12 C13 C14 179.94(13)
C17 C12 C13 C18 -177.22(14)
N1 C12 C13 C18 1.4(2)
C12 C13 C14 C15 -1.9(2)
C18 C13 C14 C15 176.68(14)
C13 C14 C15 C16 1.5(2)
C14 C15 C16 C17 -0.4(2)
C15 C16 C17 C12 -0.2(2)
C15 C16 C17 C19 177.64(14)
C13 C12 C17 C16 -0.2(2)
N1 C12 C17 C16 -178.90(12)
C13 C12 C17 C19 -178.00(13)
N1 C12 C17 C19 3.3(2)
C3 N2 C20 C25 87.13(17)
B1 N2 C20 C25 -87.07(16)
C3 N2 C20 C21 -96.80(16)
B1 N2 C20 C21 89.00(15)
C25 C20 C21 C22 2.9(2)
N2 C20 C21 C22 -173.06(12)
C25 C20 C21 C26 -176.26(13)
N2 C20 C21 C26 7.8(2)
C20 C21 C22 C23 0.5(2)
C26 C21 C22 C23 179.67(13)
C21 C22 C23 C24 -2.4(2)
C22 C23 C24 C25 1.0(2)
C23 C24 C25 C20 2.2(2)
C23 C24 C25 C27 -174.58(13)
C21 C20 C25 C24 -4.2(2)
N2 C20 C25 C24 171.72(12)
C21 C20 C25 C27 172.43(13)
N2 C20 C25 C27 -11.6(2)
